data_4120453
loop_
_publ_author_name
'Comotti, Angiolina'
'Bracco, Silvia'
'Yamamoto, Atsushi'
'Beretta, Mario'
'Hirukawa, Tomofumi'
'Tohnai, Norimitsu'
'Miyata, Mikiji'
'Sozzani, Piero'

_publ_section_title
;
 Engineering switchable rotors in molecular crystals with open porosity.
;
_journal_issue 2
_journal_name_full 'Journal of the American Chemical Society'
_journal_page_first 618
_journal_page_last 621
_journal_paper_doi 10.1021/ja411233p
_journal_volume 136
_journal_year 2014
_chemical_formula_moiety 'C38 H20 N2 O8 S2 '
_chemical_formula_sum 'C38 H20 N2 O8 S2'
_chemical_formula_weight 696.70
_space_group_IT_number 14
_symmetry_cell_setting monoclinic
_symmetry_Int_Tables_number 14
_symmetry_space_group_name_Hall '-P 2yn'
_symmetry_space_group_name_H-M 'P 1 21/n 1'
_cell_angle_alpha 90.0000
_cell_angle_beta 90.5220
_cell_angle_gamma 90.0000
_cell_formula_units_Z 4
_cell_length_a 5.6810
_cell_length_b 43.2390
_cell_length_c 14.9040
_cell_measurement_reflns_used 3684
_cell_measurement_temperature 213.1
_cell_measurement_theta_max 60.9
_cell_measurement_theta_min 3.1
_cell_volume 3660.878
_computing_cell_refinement PROCESS-AUTO
_computing_data_collection PROCESS-AUTO
_computing_data_reduction CrystalStructure
_computing_publication_material 'CrystalStructure 3.8'
_computing_structure_refinement SHELXL
_computing_structure_solution SIR2004
_diffrn_ambient_temperature 213.1
_diffrn_detector_area_resol_mean 10.00
_diffrn_measured_fraction_theta_full 0.982
_diffrn_measured_fraction_theta_max 0.982
_diffrn_measurement_device_type 'Rigaku RAXIS-RAPID'
_diffrn_measurement_method \w
_diffrn_radiation_type 'Cu K\a'
_diffrn_radiation_wavelength 1.54187
_diffrn_reflns_av_R_equivalents 0.206
_diffrn_reflns_limit_h_max 6
_diffrn_reflns_limit_h_min -6
_diffrn_reflns_limit_k_max 50
_diffrn_reflns_limit_k_min -51
_diffrn_reflns_limit_l_max 17
_diffrn_reflns_limit_l_min -16
_diffrn_reflns_number 23955
_diffrn_reflns_theta_full 68.25
_diffrn_reflns_theta_max 68.25
_exptl_absorpt_coefficient_mu 1.765
_exptl_absorpt_correction_T_max 0.838
_exptl_absorpt_correction_T_min 0.384
_exptl_absorpt_correction_type multi-scan
_exptl_absorpt_process_details
;
    Higashi, T. (1995). Program for Absorption Correction.
    Rigaku Corporation, Tokyo, Japan.
;
_exptl_crystal_colour colorless
_exptl_crystal_density_diffrn 1.264
_exptl_crystal_density_method 'not measured'
_exptl_crystal_description platelet
_exptl_crystal_F_000 1432.00
_exptl_crystal_size_max 0.50
_exptl_crystal_size_mid 0.20
_exptl_crystal_size_min 0.10
_refine_diff_density_max 0.30
_refine_diff_density_min -0.49
_refine_ls_extinction_method none
_refine_ls_goodness_of_fit_ref 0.876
_refine_ls_hydrogen_treatment refall
_refine_ls_number_parameters 436
_refine_ls_number_reflns 6578
_refine_ls_R_factor_gt 0.1374
_refine_ls_shift/su_max 0.0000
_refine_ls_structure_factor_coef Fsqd
_refine_ls_weighting_details 'w = 1/[\s^2^(Fo^2^)+(0.1061P)^2^+0.0000P] where P=(Fo^2^+2Fc^2^)/3'
_refine_ls_weighting_scheme calc
_refine_ls_wR_factor_ref 0.3206
_reflns_number_gt 1871
_reflns_number_total 6578
_reflns_threshold_expression F^2^>2.0\s(F^2^)
_cod_data_source_file ja411233p_si_003.cif
_cod_data_source_block BSPEB_namA_inclusion_Dioxane
_cod_original_cell_volume 3660.8779
_cod_original_formula_sum 'C38 H20 N2 O8 S2 '
_cod_database_code 4120453

loop_
_symmetry_equiv_pos_site_id
_symmetry_equiv_pos_as_xyz
1 +X,+Y,+Z
2 1/2-X,1/2+Y,1/2-Z
3 -X,-Y,-Z
4 1/2+X,1/2-Y,1/2+Z

loop_
_atom_site_label
_atom_site_type_symbol
_atom_site_fract_x
_atom_site_fract_y
_atom_site_fract_z
_atom_site_U_iso_or_equiv
_atom_site_adp_type
_atom_site_occupancy
_atom_site_symmetry_multiplicity
_atom_site_calc_flag
_atom_site_refinement_flags
S(1) S 0.8537(4) 0.04645(4) 0.38537(16) 0.0654(7) Uani 1.00 1 d .
S(2) S 2.2905(4) 0.46620(4) 0.36538(18) 0.0704(7) Uani 1.00 1 d .
O(1) O 0.9761(9) 0.03257(9) 0.3093(3) 0.0637(15) Uani 1.00 1 d .
O(2) O 0.9420(10) 0.03479(9) 0.4712(3) 0.0750(17) Uani 1.00 1 d .
O(3) O 0.5940(10) 0.04521(10) 0.3758(3) 0.0769(17) Uani 1.00 1 d .
O(4) O 2.4387(10) 0.46470(10) 0.2861(3) 0.0764(17) Uani 1.00 1 d .
O(5) O 2.1180(11) 0.49024(11) 0.3598(4) 0.109(2) Uani 1.00 1 d .
O(6) O 2.4320(10) 0.46815(10) 0.4472(3) 0.0768(17) Uani 1.00 1 d .
O(7) O 0.4742(16) 0.21855(19) 0.6583(6) 0.152(5) Uani 0.98 1 d P
O(8) O 0.855(2) 0.2487(2) 0.5993(8) 0.219(7) Uani 1.00 1 d .
N(1) N 0.6760(12) 0.01205(12) 0.6251(3) 0.069(2) Uani 1.00 1 d .
N(2) N 0.7893(12) 0.02404(12) 0.1318(3) 0.0687(19) Uani 1.00 1 d .
C(1) C 0.9278(16) 0.08607(15) 0.3831(4) 0.056(2) Uani 1.00 1 d .
C(2) C 1.1410(16) 0.09554(16) 0.3465(5) 0.071(2) Uani 1.00 1 d .
C(3) C 1.1978(15) 0.12648(16) 0.3462(5) 0.070(2) Uani 1.00 1 d .
C(4) C 1.0540(16) 0.14925(16) 0.3802(5) 0.058(2) Uani 1.00 1 d .
C(5) C 0.8340(15) 0.13959(15) 0.4131(5) 0.066(2) Uani 1.00 1 d .
C(6) C 0.7773(16) 0.10842(15) 0.4138(5) 0.066(2) Uani 1.00 1 d .
C(7) C 1.1268(16) 0.18063(18) 0.3790(5) 0.072(2) Uani 1.00 1 d .
C(8) C 1.2012(16) 0.20616(18) 0.3820(5) 0.074(2) Uani 1.00 1 d .
C(9) C 1.3076(17) 0.23630(17) 0.3843(5) 0.068(2) Uani 1.00 1 d .
C(10) C 1.5276(17) 0.24092(18) 0.3403(5) 0.075(2) Uani 1.00 1 d .
C(11) C 1.6312(17) 0.26948(18) 0.3425(5) 0.079(2) Uani 1.00 1 d .
C(12) C 1.5303(17) 0.29441(18) 0.3831(6) 0.072(2) Uani 1.00 1 d .
C(13) C 1.3110(17) 0.29012(16) 0.4236(6) 0.080(2) Uani 1.00 1 d .
C(14) C 1.2051(16) 0.26172(17) 0.4235(5) 0.071(2) Uani 1.00 1 d .
C(15) C 1.6526(16) 0.32335(18) 0.3892(5) 0.076(2) Uani 1.00 1 d .
C(16) C 1.7621(17) 0.34673(18) 0.3904(5) 0.075(2) Uani 1.00 1 d .
C(17) C 1.8938(17) 0.37509(17) 0.3874(5) 0.066(2) Uani 1.00 1 d .
C(18) C 2.1140(17) 0.37644(17) 0.3439(5) 0.074(2) Uani 1.00 1 d .
C(19) C 2.2327(16) 0.40426(17) 0.3359(5) 0.074(2) Uani 1.00 1 d .
C(20) C 2.1355(16) 0.43101(16) 0.3714(5) 0.065(2) Uani 1.00 1 d .
C(21) C 1.9182(16) 0.43010(16) 0.4130(5) 0.064(2) Uani 1.00 1 d .
C(22) C 1.7979(15) 0.40202(16) 0.4208(5) 0.069(2) Uani 1.00 1 d .
C(23) C 0.4563(15) 0.03046(15) 0.6295(5) 0.069(2) Uani 1.00 1 d .
C(24) C 0.5021(16) 0.06439(15) 0.6179(5) 0.071(2) Uani 1.00 1 d .
C(25) C 0.2824(16) 0.08351(15) 0.6367(5) 0.077(2) Uani 1.00 1 d .
C(26) C 0.3136(17) 0.11753(17) 0.6172(5) 0.088(3) Uani 1.00 1 d .
C(27) C 0.1124(18) 0.13773(18) 0.6447(6) 0.101(3) Uani 1.00 1 d .
C(28) C 0.6513(16) 0.05296(16) 0.1387(5) 0.068(2) Uani 1.00 1 d .
C(29) C 0.7921(16) 0.08110(17) 0.1242(5) 0.076(2) Uani 1.00 1 d .
C(30) C 0.6591(19) 0.11069(18) 0.1459(5) 0.091(3) Uani 1.00 1 d .
C(31) C 0.780(2) 0.1399(2) 0.1272(6) 0.123(4) Uani 1.00 1 d .
C(32) C 0.634(2) 0.16815(19) 0.1472(7) 0.149(5) Uani 1.00 1 d .
C(33) C 0.654(3) 0.2035(2) 0.6463(11) 0.174(6) Uani 1.00 1 d .
C(34) C 0.860(2) 0.2172(2) 0.6029(8) 0.129(4) Uani 1.00 1 d .
C(35) C 0.678(2) 0.2640(2) 0.6099(9) 0.122(4) Uani 1.00 1 d .
C(36) C 0.475(2) 0.2506(2) 0.6518(7) 0.104(3) Uani 1.00 1 d .
H(1) H 0.6419 -0.0081 0.6319 0.083 Uiso 1.00 1 c R
H(2) H 0.7752 0.0181 0.6691 0.083 Uiso 1.00 1 c R
H(3) H 0.7443 0.0150 0.5715 0.083 Uiso 1.00 1 c R
H(4) H 0.6942 0.0077 0.1409 0.082 Uiso 1.00 1 c R
H(5) H 0.9049 0.0241 0.1735 0.082 Uiso 1.00 1 c R
H(6) H 0.8527 0.0227 0.0768 0.082 Uiso 1.00 1 c R
H(7) H 1.2451 0.0809 0.3223 0.086 Uiso 1.00 1 c R
H(8) H 1.3424 0.1324 0.3213 0.084 Uiso 1.00 1 c R
H(9) H 0.7260 0.1543 0.4345 0.079 Uiso 1.00 1 c R
H(10) H 0.6302 0.1024 0.4362 0.079 Uiso 1.00 1 c R
H(11) H 1.6005 0.2245 0.3101 0.090 Uiso 1.00 1 c R
H(12) H 1.7780 0.2720 0.3149 0.095 Uiso 1.00 1 c R
H(13) H 1.2359 0.3070 0.4512 0.097 Uiso 1.00 1 c R
H(14) H 1.0578 0.2595 0.4510 0.085 Uiso 1.00 1 c R
H(15) H 2.1802 0.3583 0.3202 0.089 Uiso 1.00 1 c R
H(16) H 2.3784 0.4050 0.3067 0.089 Uiso 1.00 1 c R
H(17) H 1.8518 0.4484 0.4358 0.077 Uiso 1.00 1 c R
H(18) H 1.6507 0.4015 0.4491 0.082 Uiso 1.00 1 c R
H(19) H 0.3814 0.0270 0.6876 0.082 Uiso 1.00 1 c R
H(20) H 0.3472 0.0234 0.5824 0.082 Uiso 1.00 1 c R
H(21) H 0.5539 0.0683 0.5564 0.086 Uiso 1.00 1 c R
H(22) H 0.6290 0.0708 0.6589 0.086 Uiso 1.00 1 c R
H(23) H 0.1518 0.0756 0.6000 0.093 Uiso 1.00 1 c R
H(24) H 0.2401 0.0810 0.6998 0.093 Uiso 1.00 1 c R
H(25) H 0.4564 0.1247 0.6481 0.106 Uiso 1.00 1 c R
H(26) H 0.3381 0.1201 0.5527 0.106 Uiso 1.00 1 c R
H(27) H 0.1479 0.1591 0.6302 0.121 Uiso 1.00 1 c R
H(28) H 0.0882 0.1358 0.7088 0.121 Uiso 1.00 1 c R
H(29) H -0.0293 0.1314 0.6128 0.121 Uiso 1.00 1 c R
H(30) H 0.5230 0.0524 0.0943 0.082 Uiso 1.00 1 c R
H(31) H 0.5805 0.0540 0.1983 0.082 Uiso 1.00 1 c R
H(32) H 0.8415 0.0818 0.0614 0.091 Uiso 1.00 1 c R
H(33) H 0.9343 0.0801 0.1618 0.091 Uiso 1.00 1 c R
H(34) H 0.5105 0.1105 0.1120 0.109 Uiso 1.00 1 c R
H(35) H 0.6197 0.1103 0.2098 0.109 Uiso 1.00 1 c R
H(36) H 0.8237 0.1403 0.0638 0.148 Uiso 1.00 1 c R
H(37) H 0.9250 0.1408 0.1630 0.148 Uiso 1.00 1 c R
H(38) H 0.7244 0.1866 0.1336 0.179 Uiso 1.00 1 c R
H(39) H 0.5924 0.1682 0.2102 0.179 Uiso 1.00 1 c R
H(40) H 0.4920 0.1678 0.1107 0.179 Uiso 1.00 1 c R
H(41) H 0.6095 0.1853 0.6109 0.208 Uiso 1.00 1 c R
H(42) H 0.7066 0.1959 0.7051 0.208 Uiso 1.00 1 c R
H(43) H 1.0019 0.2108 0.6356 0.155 Uiso 1.00 1 c R
H(44) H 0.8704 0.2091 0.5417 0.155 Uiso 1.00 1 c R
H(45) H 0.6281 0.2714 0.5507 0.146 Uiso 1.00 1 c R
H(46) H 0.7231 0.2822 0.6452 0.146 Uiso 1.00 1 c R
H(47) H 0.4616 0.2592 0.7124 0.125 Uiso 1.00 1 c R
H(48) H 0.3344 0.2570 0.6179 0.125 Uiso 1.00 1 c R

loop_
_atom_site_aniso_label
_atom_site_aniso_U_11
_atom_site_aniso_U_22
_atom_site_aniso_U_33
_atom_site_aniso_U_12
_atom_site_aniso_U_13
_atom_site_aniso_U_23
S(1) 0.0844(17) 0.0252(9) 0.0868(17) -0.0017(10) 0.0131(14) 0.0013(10)
S(2) 0.0806(17) 0.0302(10) 0.1006(19) -0.0065(10) 0.0101(15) 0.0012(11)
O(1) 0.082(4) 0.037(2) 0.072(3) 0.004(2) 0.010(3) -0.011(2)
O(2) 0.097(4) 0.041(2) 0.087(3) 0.003(2) 0.006(3) 0.018(2)
O(3) 0.065(4) 0.042(2) 0.124(4) -0.010(2) 0.002(3) -0.003(2)
O(4) 0.096(4) 0.066(3) 0.068(3) -0.011(3) 0.025(3) 0.001(2)
O(5) 0.081(4) 0.034(3) 0.213(7) 0.005(3) 0.018(5) 0.015(3)
O(6) 0.100(4) 0.056(3) 0.075(3) -0.021(3) 0.006(3) -0.006(2)
O(7) 0.113(8) 0.073(6) 0.270(11) 0.007(5) 0.083(7) 0.042(6)
O(8) 0.163(11) 0.076(7) 0.421(17) 0.027(6) 0.171(10) 0.061(7)
N(1) 0.094(6) 0.033(3) 0.080(4) 0.004(3) 0.004(4) 0.004(3)
N(2) 0.089(5) 0.041(3) 0.077(4) 0.001(3) 0.014(4) -0.003(3)
C(1) 0.086(6) 0.031(3) 0.051(4) -0.004(4) 0.002(4) 0.002(3)
C(2) 0.081(7) 0.028(3) 0.105(6) -0.014(4) 0.019(5) -0.003(4)
C(3) 0.070(6) 0.045(4) 0.094(6) -0.012(4) 0.000(5) -0.000(4)
C(4) 0.082(6) 0.036(4) 0.057(5) 0.001(4) -0.003(4) 0.001(3)
C(5) 0.078(6) 0.029(4) 0.092(6) -0.003(4) 0.019(5) -0.001(3)
C(6) 0.087(6) 0.036(4) 0.075(5) 0.001(4) 0.004(5) 0.003(3)
C(7) 0.081(7) 0.038(4) 0.097(6) -0.005(4) 0.000(5) 0.007(4)
C(8) 0.085(7) 0.040(4) 0.096(6) -0.004(4) 0.015(5) -0.001(4)
C(9) 0.093(7) 0.035(4) 0.076(6) -0.007(4) 0.001(5) 0.001(4)
C(10) 0.093(7) 0.042(4) 0.090(6) -0.006(4) 0.016(6) -0.011(4)
C(11) 0.090(7) 0.052(5) 0.095(6) -0.013(5) 0.022(5) -0.002(5)
C(12) 0.087(7) 0.036(4) 0.092(6) -0.016(4) 0.016(5) 0.004(4)
C(13) 0.102(8) 0.030(4) 0.110(7) -0.011(4) 0.017(6) 0.005(4)
C(14) 0.078(6) 0.044(4) 0.091(6) -0.009(4) 0.016(5) -0.002(4)
C(15) 0.101(7) 0.036(4) 0.090(6) -0.019(4) 0.016(5) 0.000(4)
C(16) 0.101(7) 0.036(4) 0.090(6) -0.005(4) 0.010(6) 0.000(4)
C(17) 0.089(7) 0.034(4) 0.076(5) -0.012(4) -0.003(5) 0.005(4)
C(18) 0.088(7) 0.040(4) 0.094(6) -0.007(4) 0.019(5) 0.001(4)
C(19) 0.090(7) 0.045(4) 0.086(6) -0.017(4) 0.020(5) 0.001(4)
C(20) 0.086(7) 0.035(4) 0.074(5) 0.006(4) 0.018(5) -0.000(3)
C(21) 0.091(7) 0.037(4) 0.065(5) 0.001(4) 0.010(5) 0.001(3)
C(22) 0.081(6) 0.041(4) 0.084(6) -0.014(4) 0.010(5) -0.009(4)
C(23) 0.078(6) 0.040(4) 0.088(6) 0.005(4) 0.011(5) 0.007(4)
C(24) 0.103(7) 0.038(4) 0.074(5) 0.008(4) 0.021(5) 0.002(3)
C(25) 0.110(8) 0.036(4) 0.086(6) 0.011(4) 0.004(6) -0.010(4)
C(26) 0.114(8) 0.048(5) 0.102(7) 0.021(5) 0.006(6) -0.006(4)
C(27) 0.127(9) 0.060(5) 0.116(7) 0.040(5) 0.022(7) -0.001(5)
C(28) 0.098(7) 0.036(4) 0.070(5) 0.012(4) 0.004(5) -0.004(3)
C(29) 0.106(8) 0.052(5) 0.070(5) -0.002(5) -0.008(5) -0.006(4)
C(30) 0.145(10) 0.052(5) 0.075(6) 0.005(5) -0.006(6) 0.002(4)
C(31) 0.189(13) 0.062(6) 0.118(8) -0.015(7) 0.003(9) 0.011(6)
C(32) 0.261(17) 0.043(5) 0.145(9) 0.014(7) 0.038(10) -0.000(5)
C(33) 0.162(14) 0.075(8) 0.286(19) 0.021(9) 0.109(14) 0.037(9)
C(34) 0.119(11) 0.081(8) 0.188(12) 0.022(7) 0.063(9) 0.025(7)
C(35) 0.101(10) 0.088(8) 0.178(12) 0.012(8) 0.021(9) 0.028(8)
C(36) 0.106(9) 0.071(7) 0.136(9) 0.008(6) 0.026(8) 0.017(6)

loop_
_atom_type_symbol
_atom_type_description
_atom_type_scat_dispersion_real
_atom_type_scat_dispersion_imag
_atom_type_scat_source
C C 0.018 0.009
;
International Tables for Crystallography
(1992, Vol. C, Tables 4.2.6.8 and 6.1.1.4)
;
H H 0.000 0.000
;
International Tables for Crystallography
(1992, Vol. C, Table 6.1.1.4)
;
N N 0.031 0.018
;
International Tables for Crystallography
(1992, Vol. C, Tables 4.2.6.8 and 6.1.1.4)
;
O O 0.049 0.032
;
International Tables for Crystallography
(1992, Vol. C, Tables 4.2.6.8 and 6.1.1.4)
;
S S 0.333 0.557
;
International Tables for Crystallography
(1992, Vol. C, Tables 4.2.6.8 and 6.1.1.4)
;

loop_
_geom_angle_atom_site_label_1
_geom_angle_atom_site_label_2
_geom_angle_atom_site_label_3
_geom_angle
_geom_angle_publ_flag
O(1) S(1) O(2) 112.0(3) yes
O(1) S(1) O(3) 112.9(3) yes
O(1) S(1) C(1) 105.5(3) yes
O(2) S(1) O(3) 114.0(3) yes
O(2) S(1) C(1) 105.8(3) yes
O(3) S(1) C(1) 105.7(3) yes
O(4) S(2) O(5) 112.7(3) yes
O(4) S(2) O(6) 111.3(3) yes
O(4) S(2) C(20) 107.2(3) yes
O(5) S(2) O(6) 112.3(3) yes
O(5) S(2) C(20) 106.8(3) yes
O(6) S(2) C(20) 106.2(3) yes
C(33) O(7) C(36) 121.1(10) yes
C(34) O(8) C(35) 123.8(11) yes
S(1) C(1) C(2) 120.1(5) yes
S(1) C(1) C(6) 121.8(6) yes
C(2) C(1) C(6) 118.0(6) yes
C(1) C(2) C(3) 119.4(7) yes
C(2) C(3) C(4) 123.6(8) yes
C(3) C(4) C(5) 116.5(6) yes
C(3) C(4) C(7) 120.3(8) yes
C(5) C(4) C(7) 123.2(7) yes
C(4) C(5) C(6) 119.8(7) yes
C(1) C(6) C(5) 122.5(8) yes
C(4) C(7) C(8) 175.1(9) yes
C(7) C(8) C(9) 176.0(10) yes
C(8) C(9) C(10) 119.0(7) yes
C(8) C(9) C(14) 123.7(8) yes
C(10) C(9) C(14) 117.2(7) yes
C(9) C(10) C(11) 119.5(7) yes
C(10) C(11) C(12) 122.8(9) yes
C(11) C(12) C(13) 117.7(7) yes
C(11) C(12) C(15) 120.8(8) yes
C(13) C(12) C(15) 121.3(7) yes
C(12) C(13) C(14) 120.7(7) yes
C(9) C(14) C(13) 122.0(8) yes
C(12) C(15) C(16) 176.2(9) yes
C(15) C(16) C(17) 177.3(9) yes
C(16) C(17) C(18) 120.8(7) yes
C(16) C(17) C(22) 120.0(8) yes
C(18) C(17) C(22) 118.9(7) yes
C(17) C(18) C(19) 120.6(7) yes
C(18) C(19) C(20) 119.7(8) yes
S(2) C(20) C(19) 120.0(6) yes
S(2) C(20) C(21) 119.7(5) yes
C(19) C(20) C(21) 120.3(7) yes
C(20) C(21) C(22) 120.0(6) yes
C(17) C(22) C(21) 120.5(8) yes
N(1) C(23) C(24) 111.9(6) yes
C(23) C(24) C(25) 111.5(6) yes
C(24) C(25) C(26) 113.3(7) yes
C(25) C(26) C(27) 115.1(7) yes
N(2) C(28) C(29) 113.5(7) yes
C(28) C(29) C(30) 113.1(7) yes
C(29) C(30) C(31) 116.8(9) yes
C(30) C(31) C(32) 113.8(10) yes
O(7) C(33) C(34) 121.2(11) yes
O(8) C(34) C(33) 114.0(10) yes
O(8) C(35) C(36) 120.4(10) yes
O(7) C(36) C(35) 115.7(9) yes
C(23) N(1) H(1) 109.5 no
C(23) N(1) H(2) 109.5 no
C(23) N(1) H(3) 109.5 no
H(1) N(1) H(2) 109.5 no
H(1) N(1) H(3) 109.5 no
H(2) N(1) H(3) 109.5 no
C(28) N(2) H(4) 109.5 no
C(28) N(2) H(5) 109.5 no
C(28) N(2) H(6) 109.5 no
H(4) N(2) H(5) 109.5 no
H(4) N(2) H(6) 109.5 no
H(5) N(2) H(6) 109.5 no
C(1) C(2) H(7) 120.3 no
C(3) C(2) H(7) 120.3 no
C(2) C(3) H(8) 118.2 no
C(4) C(3) H(8) 118.2 no
C(4) C(5) H(9) 120.1 no
C(6) C(5) H(9) 120.1 no
C(1) C(6) H(10) 118.8 no
C(5) C(6) H(10) 118.8 no
C(9) C(10) H(11) 120.3 no
C(11) C(10) H(11) 120.3 no
C(10) C(11) H(12) 118.6 no
C(12) C(11) H(12) 118.6 no
C(12) C(13) H(13) 119.6 no
C(14) C(13) H(13) 119.6 no
C(9) C(14) H(14) 119.0 no
C(13) C(14) H(14) 119.0 no
C(17) C(18) H(15) 119.7 no
C(19) C(18) H(15) 119.7 no
C(18) C(19) H(16) 120.2 no
C(20) C(19) H(16) 120.1 no
C(20) C(21) H(17) 120.0 no
C(22) C(21) H(17) 120.0 no
C(17) C(22) H(18) 119.8 no
C(21) C(22) H(18) 119.8 no
N(1) C(23) H(19) 109.2 no
N(1) C(23) H(20) 109.2 no
C(24) C(23) H(19) 109.2 no
C(24) C(23) H(20) 109.2 no
H(19) C(23) H(20) 107.9 no
C(23) C(24) H(21) 109.3 no
C(23) C(24) H(22) 109.3 no
C(25) C(24) H(21) 109.3 no
C(25) C(24) H(22) 109.3 no
H(21) C(24) H(22) 108.0 no
C(24) C(25) H(23) 108.9 no
C(24) C(25) H(24) 108.9 no
C(26) C(25) H(23) 108.9 no
C(26) C(25) H(24) 108.9 no
H(23) C(25) H(24) 107.7 no
C(25) C(26) H(25) 108.5 no
C(25) C(26) H(26) 108.5 no
C(27) C(26) H(25) 108.5 no
C(27) C(26) H(26) 108.5 no
H(25) C(26) H(26) 107.5 no
C(26) C(27) H(27) 109.5 no
C(26) C(27) H(28) 109.5 no
C(26) C(27) H(29) 109.5 no
H(27) C(27) H(28) 109.5 no
H(27) C(27) H(29) 109.5 no
H(28) C(27) H(29) 109.5 no
N(2) C(28) H(30) 108.8 no
N(2) C(28) H(31) 108.9 no
C(29) C(28) H(30) 108.9 no
C(29) C(28) H(31) 108.9 no
H(30) C(28) H(31) 107.7 no
C(28) C(29) H(32) 109.0 no
C(28) C(29) H(33) 109.0 no
C(30) C(29) H(32) 109.0 no
C(30) C(29) H(33) 109.0 no
H(32) C(29) H(33) 107.8 no
C(29) C(30) H(34) 108.1 no
C(29) C(30) H(35) 108.1 no
C(31) C(30) H(34) 108.1 no
C(31) C(30) H(35) 108.1 no
H(34) C(30) H(35) 107.3 no
C(30) C(31) H(36) 108.8 no
C(30) C(31) H(37) 108.8 no
C(32) C(31) H(36) 108.8 no
C(32) C(31) H(37) 108.8 no
H(36) C(31) H(37) 107.7 no
C(31) C(32) H(38) 109.5 no
C(31) C(32) H(39) 109.5 no
C(31) C(32) H(40) 109.5 no
H(38) C(32) H(39) 109.5 no
H(38) C(32) H(40) 109.5 no
H(39) C(32) H(40) 109.5 no
O(7) C(33) H(41) 107.0 no
O(7) C(33) H(42) 107.0 no
C(34) C(33) H(41) 107.0 no
C(34) C(33) H(42) 107.0 no
H(41) C(33) H(42) 106.8 no
O(8) C(34) H(43) 108.8 no
O(8) C(34) H(44) 108.8 no
C(33) C(34) H(43) 108.8 no
C(33) C(34) H(44) 108.8 no
H(43) C(34) H(44) 107.7 no
O(8) C(35) H(45) 107.2 no
O(8) C(35) H(46) 107.2 no
C(36) C(35) H(45) 107.2 no
C(36) C(35) H(46) 107.2 no
H(45) C(35) H(46) 106.9 no
O(7) C(36) H(47) 108.4 no
O(7) C(36) H(48) 108.4 no
C(35) C(36) H(47) 108.4 no
C(35) C(36) H(48) 108.4 no
H(47) C(36) H(48) 107.4 no

loop_
_geom_bond_atom_site_label_1
_geom_bond_atom_site_label_2
_geom_bond_distance
_geom_bond_publ_flag
S(1) O(1) 1.464(5) yes
S(1) O(2) 1.459(5) yes
S(1) O(3) 1.482(6) yes
S(1) C(1) 1.765(6) yes
S(2) O(4) 1.459(6) yes
S(2) O(5) 1.431(6) yes
S(2) O(6) 1.457(6) yes
S(2) C(20) 1.761(7) yes
O(7) C(33) 1.227(19) yes
O(7) C(36) 1.388(12) yes
O(8) C(34) 1.361(14) yes
O(8) C(35) 1.213(17) yes
N(1) C(23) 1.482(10) yes
N(2) C(28) 1.480(9) yes
C(1) C(2) 1.394(12) yes
C(1) C(6) 1.372(11) yes
C(2) C(3) 1.376(9) yes
C(3) C(4) 1.379(11) yes
C(4) C(5) 1.410(12) yes
C(4) C(7) 1.419(10) yes
C(5) C(6) 1.386(9) yes
C(7) C(8) 1.183(11) yes
C(8) C(9) 1.437(11) yes
C(9) C(10) 1.431(13) yes
C(9) C(14) 1.376(11) yes
C(10) C(11) 1.368(11) yes
C(11) C(12) 1.365(11) yes
C(12) C(13) 1.402(13) yes
C(12) C(15) 1.434(11) yes
C(13) C(14) 1.367(10) yes
C(15) C(16) 1.187(11) yes
C(16) C(17) 1.438(11) yes
C(17) C(18) 1.415(13) yes
C(17) C(22) 1.381(10) yes
C(18) C(19) 1.385(11) yes
C(19) C(20) 1.388(10) yes
C(20) C(21) 1.387(12) yes
C(21) C(22) 1.399(10) yes
C(23) C(24) 1.500(9) yes
C(24) C(25) 1.525(12) yes
C(25) C(26) 1.510(9) yes
C(26) C(27) 1.498(13) yes
C(28) C(29) 1.473(11) yes
C(29) C(30) 1.522(11) yes
C(30) C(31) 1.464(13) yes
C(31) C(32) 1.506(14) yes
C(33) C(34) 1.47(2) yes
C(35) C(36) 1.440(18) yes
N(1) H(1) 0.900 no
N(1) H(2) 0.900 no
N(1) H(3) 0.900 no
N(2) H(4) 0.900 no
N(2) H(5) 0.900 no
N(2) H(6) 0.900 no
C(2) H(7) 0.940 no
C(3) H(8) 0.940 no
C(5) H(9) 0.940 no
C(6) H(10) 0.940 no
C(10) H(11) 0.940 no
C(11) H(12) 0.940 no
C(13) H(13) 0.940 no
C(14) H(14) 0.940 no
C(18) H(15) 0.940 no
C(19) H(16) 0.940 no
C(21) H(17) 0.940 no
C(22) H(18) 0.940 no
C(23) H(19) 0.980 no
C(23) H(20) 0.980 no
C(24) H(21) 0.980 no
C(24) H(22) 0.980 no
C(25) H(23) 0.980 no
C(25) H(24) 0.980 no
C(26) H(25) 0.980 no
C(26) H(26) 0.980 no
C(27) H(27) 0.970 no
C(27) H(28) 0.970 no
C(27) H(29) 0.970 no
C(28) H(30) 0.980 no
C(28) H(31) 0.980 no
C(29) H(32) 0.980 no
C(29) H(33) 0.980 no
C(30) H(34) 0.980 no
C(30) H(35) 0.980 no
C(31) H(36) 0.980 no
C(31) H(37) 0.980 no
C(32) H(38) 0.970 no
C(32) H(39) 0.970 no
C(32) H(40) 0.970 no
C(33) H(41) 0.980 no
C(33) H(42) 0.980 no
C(34) H(43) 0.980 no
C(34) H(44) 0.980 no
C(35) H(45) 0.980 no
C(35) H(46) 0.980 no
C(36) H(47) 0.980 no
C(36) H(48) 0.980 no

loop_
_geom_contact_atom_site_label_1
_geom_contact_atom_site_label_2
_geom_contact_distance
_geom_contact_site_symmetry_2
S(1) C(2) 2.743(8) .
S(1) C(6) 2.748(6) .
S(2) N(2) 3.457(6) 2_855
S(2) C(19) 2.733(7) .
S(2) C(21) 2.727(8) .
O(1) O(2) 2.424(6) .
O(1) O(3) 2.456(7) .
O(1) O(4) 3.298(6) 2_845
O(1) N(1) 2.924(7) 3_756
O(1) N(2) 2.865(7) .
O(1) C(1) 2.577(7) .
O(1) C(2) 2.931(8) .
O(1) C(28) 3.250(9) .
O(2) O(1) 2.424(6) .
O(2) O(2) 3.196(5) 3_756
O(2) O(3) 2.466(7) .
O(2) N(1) 2.928(7) .
O(2) N(1) 3.305(7) 3_756
O(2) C(1) 2.578(7) .
O(2) C(2) 3.416(8) .
O(2) C(6) 3.424(7) .
O(2) C(24) 3.573(9) .
O(3) O(1) 2.456(7) .
O(3) O(2) 2.466(7) .
O(3) N(1) 2.913(7) 3_656
O(3) C(1) 2.593(9) .
O(3) C(2) 3.395(9) 1_455
O(3) C(6) 2.977(8) .
O(3) C(23) 3.285(7) 3_656
O(3) C(28) 3.568(9) .
O(4) O(1) 3.298(6) 2_855
O(4) O(5) 2.405(8) .
O(4) O(6) 2.407(7) .
O(4) N(1) 2.988(7) 4_654
O(4) N(2) 3.230(7) 2_855
O(4) C(19) 2.961(9) .
O(4) C(20) 2.597(9) .
O(4) C(23) 3.589(9) 4_654
O(5) O(4) 2.405(8) .
O(5) O(6) 2.398(8) .
O(5) N(1) 3.518(9) 4_654
O(5) N(2) 2.740(8) 2_755
O(5) C(20) 2.569(8) .
O(5) C(21) 2.949(9) .
O(5) C(28) 3.114(9) 2_755
O(6) O(4) 2.407(7) .
O(6) O(5) 2.398(8) .
O(6) N(2) 3.125(7) 2_855
O(6) N(2) 2.895(7) 4_655
O(6) C(19) 3.410(9) .
O(6) C(20) 2.580(9) .
O(6) C(21) 3.385(10) .
O(6) C(21) 3.259(10) 1_655
O(6) C(22) 3.559(9) 1_655
O(6) C(28) 3.406(9) 4_655
O(6) C(29) 3.488(9) 4_655
O(7) O(8) 2.679(14) .
O(7) C(11) 3.420(13) 4_355
O(7) C(34) 3.580(15) 1_455
O(7) C(34) 2.349(15) .
O(7) C(35) 2.394(15) .
O(8) O(7) 2.679(14) .
O(8) C(14) 3.353(14) .
O(8) C(33) 2.371(17) .
O(8) C(36) 2.305(16) .
N(1) O(1) 2.924(7) 3_756
N(1) O(2) 2.928(7) .
N(1) O(2) 3.305(7) 3_756
N(1) O(3) 2.913(7) 3_656
N(1) O(4) 2.988(7) 4_355
N(1) O(5) 3.518(9) 4_355
N(1) C(24) 2.471(8) .
N(2) S(2) 3.457(6) 2_845
N(2) O(1) 2.865(7) .
N(2) O(4) 3.230(7) 2_845
N(2) O(5) 2.740(8) 2_745
N(2) O(6) 3.125(7) 2_845
N(2) O(6) 2.895(7) 4_354
N(2) C(29) 2.470(8) .
C(1) O(1) 2.577(7) .
C(1) O(2) 2.578(7) .
C(1) O(3) 2.593(9) .
C(1) C(3) 2.392(11) .
C(1) C(4) 2.825(9) .
C(1) C(5) 2.418(9) .
C(2) S(1) 2.743(8) .
C(2) O(1) 2.931(8) .
C(2) O(2) 3.416(8) .
C(2) O(3) 3.395(9) 1_655
C(2) C(4) 2.428(10) .
C(2) C(5) 2.773(11) .
C(2) C(6) 2.371(12) .
C(3) C(1) 2.392(11) .
C(3) C(5) 2.372(12) .
C(3) C(6) 2.716(12) .
C(3) C(6) 3.522(12) 1_655
C(3) C(7) 2.427(10) .
C(3) C(8) 3.487(10) .
C(4) C(1) 2.825(9) .
C(4) C(2) 2.428(10) .
C(4) C(6) 2.419(11) .
C(4) C(8) 2.599(10) .
C(5) C(1) 2.418(9) .
C(5) C(2) 2.773(11) .
C(5) C(3) 2.372(12) .
C(5) C(7) 2.488(11) .
C(5) C(8) 3.588(11) .
C(6) S(1) 2.748(6) .
C(6) O(2) 3.424(7) .
C(6) O(3) 2.977(8) .
C(6) C(2) 2.371(12) .
C(6) C(3) 3.522(12) 1_455
C(6) C(3) 2.716(12) .
C(6) C(4) 2.419(11) .
C(7) C(3) 2.427(10) .
C(7) C(5) 2.488(11) .
C(7) C(9) 2.618(11) .
C(7) C(10) 3.513(12) .
C(7) C(14) 3.595(10) .
C(8) C(3) 3.487(10) .
C(8) C(4) 2.599(10) .
C(8) C(5) 3.588(11) .
C(8) C(10) 2.471(12) .
C(8) C(14) 2.481(10) .
C(9) C(7) 2.618(11) .
C(9) C(11) 2.418(13) .
C(9) C(12) 2.813(11) .
C(9) C(13) 2.400(10) .
C(10) C(7) 3.513(12) .
C(10) C(8) 2.471(12) .
C(10) C(12) 2.399(11) .
C(10) C(13) 2.758(11) .
C(10) C(14) 2.397(12) .
C(11) O(7) 3.420(13) 4_654
C(11) C(9) 2.418(13) .
C(11) C(13) 2.368(13) .
C(11) C(14) 2.735(13) .
C(11) C(14) 3.483(13) 1_655
C(11) C(15) 2.434(11) .
C(11) C(16) 3.494(11) .
C(11) C(36) 3.569(14) 4_654
C(12) C(9) 2.813(11) .
C(12) C(10) 2.399(11) .
C(12) C(14) 2.407(12) .
C(12) C(16) 2.619(11) .
C(13) C(9) 2.400(10) .
C(13) C(10) 2.758(11) .
C(13) C(11) 2.368(13) .
C(13) C(15) 2.472(12) .
C(13) C(16) 3.581(12) .
C(14) O(8) 3.353(14) .
C(14) C(7) 3.595(10) .
C(14) C(8) 2.481(10) .
C(14) C(10) 2.397(12) .
C(14) C(11) 3.483(13) 1_455
C(14) C(11) 2.735(13) .
C(14) C(12) 2.407(12) .
C(15) C(11) 2.434(11) .
C(15) C(13) 2.472(12) .
C(15) C(17) 2.624(11) .
C(15) C(18) 3.554(12) .
C(15) C(22) 3.531(10) .
C(16) C(11) 3.494(11) .
C(16) C(12) 2.619(11) .
C(16) C(13) 3.581(12) .
C(16) C(18) 2.480(13) .
C(16) C(22) 2.441(10) .
C(17) C(15) 2.624(11) .
C(17) C(19) 2.431(12) .
C(17) C(20) 2.792(11) .
C(17) C(21) 2.413(10) .
C(18) C(15) 3.554(12) .
C(18) C(16) 2.480(13) .
C(18) C(20) 2.398(10) .
C(18) C(21) 2.775(10) .
C(18) C(22) 2.408(12) .
C(19) S(2) 2.733(7) .
C(19) O(4) 2.961(9) .
C(19) O(6) 3.410(9) .
C(19) C(17) 2.431(12) .
C(19) C(21) 2.407(12) .
C(19) C(22) 2.787(12) .
C(19) C(22) 3.442(12) 1_655
C(20) O(4) 2.597(9) .
C(20) O(5) 2.569(8) .
C(20) O(6) 2.580(9) .
C(20) C(17) 2.792(11) .
C(20) C(18) 2.398(10) .
C(20) C(22) 2.412(12) .
C(21) S(2) 2.727(8) .
C(21) O(5) 2.949(9) .
C(21) O(6) 3.259(10) 1_455
C(21) O(6) 3.385(10) .
C(21) C(17) 2.413(10) .
C(21) C(18) 2.775(10) .
C(21) C(19) 2.407(12) .
C(22) O(6) 3.559(9) 1_455
C(22) C(15) 3.531(10) .
C(22) C(16) 2.441(10) .
C(22) C(18) 2.408(12) .
C(22) C(19) 3.442(12) 1_455
C(22) C(19) 2.787(12) .
C(22) C(20) 2.412(12) .
C(23) O(3) 3.285(7) 3_656
C(23) O(4) 3.589(9) 4_355
C(23) C(25) 2.500(9) .
C(24) O(2) 3.573(9) .
C(24) N(1) 2.471(8) .
C(24) C(26) 2.535(10) .
C(25) C(23) 2.500(9) .
C(25) C(27) 2.539(10) .
C(26) C(24) 2.535(10) .
C(27) C(25) 2.539(10) .
C(28) O(1) 3.250(9) .
C(28) O(3) 3.568(9) .
C(28) O(5) 3.114(9) 2_745
C(28) O(6) 3.406(9) 4_354
C(28) C(30) 2.499(10) .
C(29) O(6) 3.488(9) 4_354
C(29) N(2) 2.470(8) .
C(29) C(31) 2.543(11) .
C(30) C(28) 2.499(10) .
C(30) C(32) 2.489(11) .
C(31) C(29) 2.543(11) .
C(32) C(30) 2.489(11) .
C(33) O(8) 2.371(17) .
C(33) C(35) 2.674(16) .
C(33) C(36) 2.279(16) .
C(34) O(7) 2.349(15) .
C(34) O(7) 3.580(15) 1_655
C(34) C(35) 2.271(16) .
C(34) C(36) 2.724(16) .
C(35) O(7) 2.394(15) .
C(35) C(33) 2.674(16) .
C(35) C(34) 2.271(16) .
C(36) O(8) 2.305(16) .
C(36) C(11) 3.569(14) 4_355
C(36) C(33) 2.279(16) .
C(36) C(34) 2.724(16) .
S(1) H(1) 3.275 3_656
S(1) H(1) 3.322 3_756
S(1) H(2) 3.595 3_756
S(1) H(3) 3.156 .
S(1) H(3) 3.558 3_756
S(1) H(5) 3.318 .
S(1) H(7) 2.844 .
S(1) H(10) 2.837 .
S(1) H(20) 3.268 3_656
S(1) H(21) 3.220 .
S(1) H(31) 3.195 .
S(2) H(2) 3.004 4_654
S(2) H(4) 3.287 2_755
S(2) H(4) 3.436 2_855
S(2) H(5) 3.101 2_855
S(2) H(6) 3.285 2_855
S(2) H(6) 3.203 4_655
S(2) H(16) 2.832 .
S(2) H(17) 2.821 .
S(2) H(17) 3.436 1_655
S(2) H(19) 3.521 4_654
S(2) H(22) 3.581 4_654
S(2) H(32) 3.592 4_655
O(1) H(1) 2.561 3_756
O(1) H(2) 2.625 3_756
O(1) H(3) 3.140 3_756
O(1) H(4) 3.154 .
O(1) H(5) 2.093 .
O(1) H(6) 3.555 .
O(1) H(7) 2.596 .
O(1) H(19) 3.280 3_656
O(1) H(20) 3.450 3_656
O(1) H(31) 2.928 .
O(1) H(33) 3.016 .
O(2) H(1) 3.488 .
O(2) H(1) 3.057 3_756
O(2) H(2) 3.189 .
O(2) H(2) 3.499 3_756
O(2) H(3) 2.064 .
O(2) H(3) 2.870 3_756
O(2) H(7) 3.455 .
O(2) H(10) 3.454 .
O(2) H(20) 2.867 1_655
O(2) H(20) 3.107 3_656
O(2) H(21) 2.937 .
O(2) H(23) 2.859 1_655
O(3) H(1) 2.092 3_656
O(3) H(2) 3.509 3_656
O(3) H(3) 3.301 .
O(3) H(3) 3.334 3_656
O(3) H(7) 2.630 1_455
O(3) H(10) 2.638 .
O(3) H(19) 3.264 3_656
O(3) H(20) 3.523 .
O(3) H(20) 3.051 3_656
O(3) H(21) 2.882 .
O(3) H(31) 2.673 .
O(4) H(1) 3.403 4_654
O(4) H(2) 2.104 4_654
O(4) H(3) 3.486 4_654
O(4) H(4) 2.992 2_855
O(4) H(5) 2.782 2_855
O(4) H(6) 3.440 2_855
O(4) H(16) 2.621 .
O(4) H(17) 3.301 1_655
O(4) H(19) 3.496 4_654
O(4) H(19) 2.946 4_754
O(4) H(22) 2.997 4_654
O(4) H(23) 3.499 4_754
O(4) H(24) 2.919 4_754
O(5) H(1) 3.487 4_654
O(5) H(2) 3.009 4_654
O(5) H(4) 1.927 2_755
O(5) H(5) 3.345 2_755
O(5) H(5) 3.124 2_855
O(5) H(6) 3.172 2_755
O(5) H(6) 3.443 2_855
O(5) H(6) 3.532 4_655
O(5) H(17) 2.623 .
O(5) H(19) 2.981 4_654
O(5) H(30) 2.888 2_755
O(5) H(31) 3.099 2_755
O(6) H(4) 3.035 2_855
O(6) H(4) 3.364 4_655
O(6) H(5) 3.159 2_855
O(6) H(5) 3.394 4_655
O(6) H(6) 2.683 2_855
O(6) H(6) 2.026 4_655
O(6) H(16) 3.452 .
O(6) H(17) 3.408 .
O(6) H(17) 2.541 1_655
O(6) H(18) 3.139 1_655
O(6) H(30) 3.330 4_655
O(6) H(32) 2.799 4_655
O(7) H(12) 2.627 4_355
O(7) H(27) 3.195 .
O(7) H(41) 1.781 .
O(7) H(42) 1.781 .
O(7) H(43) 2.722 1_455
O(7) H(43) 3.039 .
O(7) H(44) 2.885 .
O(7) H(45) 2.932 .
O(7) H(46) 3.100 .
O(7) H(47) 1.935 .
O(7) H(48) 1.935 .
O(8) H(14) 2.546 .
O(8) H(38) 3.534 4_555
O(8) H(41) 3.081 .
O(8) H(42) 2.902 .
O(8) H(43) 1.916 .
O(8) H(44) 1.916 .
O(8) H(45) 1.771 .
O(8) H(46) 1.771 .
O(8) H(47) 2.847 .
O(8) H(48) 2.993 .
O(8) H(48) 2.760 1_655
N(1) H(19) 2.028 .
N(1) H(20) 2.028 .
N(1) H(20) 3.454 3_656
N(1) H(21) 2.727 .
N(1) H(22) 2.603 .
N(2) H(17) 3.515 2_745
N(2) H(30) 2.022 .
N(2) H(31) 2.022 .
N(2) H(32) 2.725 .
N(2) H(33) 2.596 .
C(1) H(7) 2.037 .
C(1) H(8) 3.233 .
C(1) H(9) 3.258 .
C(1) H(10) 2.002 .
C(1) H(21) 3.446 .
C(1) H(23) 3.494 1_655
C(1) H(33) 3.309 .
C(1) H(35) 3.279 .
C(2) H(8) 2.000 .
C(2) H(10) 3.220 .
C(2) H(10) 3.087 1_655
C(2) H(26) 3.429 1_655
C(2) H(33) 3.058 .
C(2) H(35) 3.473 1_655
C(2) H(37) 3.570 .
C(3) H(7) 2.021 .
C(3) H(9) 3.229 .
C(3) H(9) 3.480 1_655
C(3) H(10) 2.977 1_655
C(3) H(26) 3.184 1_655
C(3) H(35) 3.233 1_655
C(3) H(37) 3.187 .
C(3) H(39) 3.532 1_655
C(4) H(7) 3.267 .
C(4) H(8) 2.003 .
C(4) H(9) 2.049 .
C(4) H(10) 3.262 .
C(4) H(26) 3.274 1_655
C(4) H(29) 3.587 1_655
C(4) H(37) 3.333 .
C(5) H(8) 3.114 1_455
C(5) H(8) 3.222 .
C(5) H(10) 2.014 .
C(5) H(29) 3.089 1_655
C(5) H(35) 3.493 .
C(5) H(39) 3.534 .
C(5) H(44) 3.570 .
C(6) H(7) 3.513 1_455
C(6) H(7) 3.226 .
C(6) H(8) 3.003 1_455
C(6) H(9) 2.027 .
C(6) H(21) 3.030 .
C(6) H(26) 3.295 .
C(6) H(29) 3.306 1_655
C(6) H(35) 3.164 .
C(7) H(8) 2.570 .
C(7) H(9) 2.684 .
C(7) H(11) 3.455 .
C(7) H(14) 3.597 .
C(7) H(44) 3.095 .
C(8) H(8) 3.412 .
C(8) H(11) 2.639 .
C(8) H(14) 2.655 .
C(8) H(44) 3.049 .
C(8) H(46) 3.569 4_554
C(8) H(47) 3.229 4_554
C(9) H(11) 2.071 .
C(9) H(12) 3.529 1_455
C(9) H(12) 3.264 .
C(9) H(13) 3.240 .
C(9) H(14) 2.008 .
C(9) H(45) 3.419 1_655
C(9) H(47) 3.222 4_554
C(9) H(48) 3.595 1_655
C(10) H(12) 1.997 .
C(10) H(14) 3.251 .
C(10) H(14) 3.514 1_655
C(10) H(45) 3.444 1_655
C(10) H(46) 3.515 4_554
C(10) H(47) 3.130 4_654
C(11) H(11) 2.013 .
C(11) H(13) 3.218 .
C(11) H(14) 2.933 1_655
C(11) H(42) 3.486 4_554
C(11) H(43) 3.276 4_554
C(11) H(45) 3.104 1_655
C(11) H(47) 2.981 4_654
C(12) H(11) 3.240 .
C(12) H(12) 1.993 .
C(12) H(13) 2.038 .
C(12) H(14) 3.249 .
C(12) H(14) 3.497 1_655
C(12) H(15) 3.526 1_455
C(12) H(42) 3.240 4_554
C(12) H(45) 2.740 1_655
C(13) H(12) 3.510 1_455
C(13) H(12) 3.218 .
C(13) H(14) 2.000 .
C(13) H(15) 3.405 1_455
C(13) H(38) 3.329 4_555
C(13) H(42) 3.359 4_554
C(13) H(45) 2.724 1_655
C(13) H(48) 3.232 1_655
C(14) H(11) 3.250 .
C(14) H(12) 2.939 1_455
C(14) H(13) 2.006 .
C(14) H(44) 3.458 .
C(14) H(45) 3.076 1_655
C(14) H(47) 3.543 4_554
C(14) H(48) 2.989 1_655
C(15) H(12) 2.583 .
C(15) H(13) 2.646 .
C(15) H(13) 3.505 1_655
C(15) H(15) 3.239 1_455
C(15) H(15) 3.518 .
C(15) H(18) 3.494 .
C(15) H(28) 3.235 4_654
C(15) H(36) 3.581 4_555
C(15) H(45) 3.295 1_655
C(16) H(12) 3.422 .
C(16) H(13) 3.572 .
C(16) H(13) 3.314 1_655
C(16) H(15) 3.494 1_455
C(16) H(15) 2.652 .
C(16) H(16) 3.551 1_455
C(16) H(18) 2.604 .
C(16) H(28) 2.971 4_654
C(16) H(40) 3.578 4_655
C(17) H(15) 2.050 .
C(17) H(16) 3.411 1_455
C(17) H(16) 3.281 .
C(17) H(17) 3.258 .
C(17) H(18) 2.020 .
C(17) H(24) 3.484 4_654
C(17) H(25) 3.587 4_654
C(17) H(28) 3.199 4_654
C(17) H(34) 3.463 4_655
C(18) H(13) 3.470 1_655
C(18) H(16) 2.027 .
C(18) H(18) 3.261 .
C(18) H(18) 3.584 1_655
C(18) H(22) 3.581 4_654
C(18) H(24) 3.526 4_654
C(18) H(25) 3.045 4_654
C(18) H(28) 3.420 4_754
C(18) H(36) 3.551 4_655
C(19) H(15) 2.023 .
C(19) H(17) 3.255 .
C(19) H(18) 2.903 1_655
C(19) H(22) 2.907 4_654
C(19) H(24) 3.500 4_654
C(19) H(24) 3.597 4_754
C(19) H(25) 3.434 4_654
C(19) H(28) 3.277 4_754
C(19) H(32) 3.464 4_655
C(20) H(15) 3.246 .
C(20) H(16) 2.030 .
C(20) H(17) 2.028 .
C(20) H(18) 3.258 .
C(20) H(18) 3.388 1_655
C(20) H(19) 3.581 4_654
C(20) H(22) 3.169 4_654
C(20) H(24) 3.428 4_654
C(20) H(30) 3.464 4_655
C(20) H(32) 3.104 4_655
C(21) H(4) 3.508 2_755
C(21) H(16) 3.255 .
C(21) H(18) 2.036 .
C(21) H(24) 3.359 4_654
C(21) H(30) 2.864 4_655
C(21) H(32) 3.293 4_655
C(21) H(34) 3.483 4_655
C(22) H(15) 3.255 .
C(22) H(16) 2.919 1_455
C(22) H(17) 2.038 .
C(22) H(24) 3.388 4_654
C(22) H(30) 3.485 4_655
C(22) H(32) 3.421 4_555
C(22) H(34) 3.131 4_655
C(23) H(1) 1.974 .
C(23) H(2) 1.974 .
C(23) H(3) 1.974 .
C(23) H(21) 2.046 .
C(23) H(22) 2.046 .
C(23) H(23) 2.641 .
C(23) H(24) 2.720 .
C(24) H(1) 3.241 .
C(24) H(2) 2.641 .
C(24) H(3) 2.636 .
C(24) H(10) 3.254 .
C(24) H(19) 2.044 .
C(24) H(20) 2.044 .
C(24) H(23) 2.063 .
C(24) H(24) 2.063 .
C(24) H(25) 2.661 .
C(24) H(26) 2.757 .
C(25) H(16) 3.469 4_255
C(25) H(19) 2.619 .
C(25) H(20) 2.746 .
C(25) H(21) 2.068 .
C(25) H(22) 2.068 .
C(25) H(25) 2.044 .
C(25) H(26) 2.044 .
C(25) H(27) 3.357 .
C(25) H(28) 2.739 .
C(25) H(29) 2.745 .
C(26) H(10) 3.321 .
C(26) H(21) 2.690 .
C(26) H(22) 2.768 .
C(26) H(23) 2.049 .
C(26) H(24) 2.049 .
C(26) H(27) 2.039 .
C(26) H(28) 2.038 .
C(26) H(29) 2.038 .
C(26) H(41) 3.378 .
C(27) H(16) 3.327 4_255
C(27) H(23) 2.779 .
C(27) H(24) 2.686 .
C(27) H(25) 2.034 .
C(27) H(26) 2.034 .
C(27) H(41) 3.552 1_455
C(27) H(41) 3.532 .
C(27) H(42) 3.535 1_455
C(27) H(43) 3.222 1_455
C(28) H(4) 1.972 .
C(28) H(5) 1.972 .
C(28) H(6) 1.972 .
C(28) H(17) 3.456 4_354
C(28) H(32) 2.017 .
C(28) H(33) 2.017 .
C(28) H(34) 2.643 .
C(28) H(35) 2.703 .
C(29) H(4) 3.232 .
C(29) H(5) 2.649 .
C(29) H(6) 2.645 .
C(29) H(18) 3.410 4_454
C(29) H(30) 2.016 .
C(29) H(31) 2.016 .
C(29) H(34) 2.050 .
C(29) H(35) 2.050 .
C(29) H(36) 2.719 .
C(29) H(37) 2.748 .
C(30) H(8) 3.323 1_455
C(30) H(30) 2.745 .
C(30) H(31) 2.613 .
C(30) H(32) 2.061 .
C(30) H(33) 2.061 .
C(30) H(36) 2.007 .
C(30) H(37) 2.007 .
C(30) H(38) 3.308 .
C(30) H(39) 2.694 .
C(30) H(40) 2.697 .
C(31) H(13) 3.495 4_454
C(31) H(32) 2.722 .
C(31) H(33) 2.778 .
C(31) H(34) 1.999 .
C(31) H(35) 1.999 .
C(31) H(38) 2.045 .
C(31) H(39) 2.046 .
C(31) H(40) 2.046 .
C(32) H(8) 3.457 1_455
C(32) H(11) 3.445 1_455
C(32) H(13) 3.172 4_454
C(32) H(34) 2.641 .
C(32) H(35) 2.671 .
C(32) H(36) 2.045 .
C(32) H(37) 2.045 .
C(32) H(46) 3.173 4_454
C(32) H(48) 3.461 4_554
C(33) H(12) 3.479 4_355
C(33) H(25) 3.586 .
C(33) H(27) 3.464 .
C(33) H(27) 3.409 1_655
C(33) H(43) 2.008 .
C(33) H(44) 2.008 .
C(33) H(45) 3.269 .
C(33) H(46) 3.425 .
C(33) H(47) 2.827 .
C(33) H(48) 2.969 .
C(34) H(14) 3.128 .
C(34) H(27) 3.025 1_655
C(34) H(41) 1.987 .
C(34) H(42) 1.987 .
C(34) H(45) 2.796 .
C(34) H(46) 2.983 .
C(34) H(47) 3.337 .
C(34) H(48) 3.453 .
C(34) H(48) 3.204 1_655
C(35) H(14) 3.224 .
C(35) H(38) 3.371 4_455
C(35) H(40) 3.446 4_555
C(35) H(41) 3.425 .
C(35) H(42) 3.269 .
C(35) H(43) 2.968 .
C(35) H(44) 2.805 .
C(35) H(47) 1.981 .
C(35) H(48) 1.981 .
C(36) H(11) 3.368 4_355
C(36) H(12) 2.857 4_355
C(36) H(38) 3.078 4_455
C(36) H(41) 2.990 .
C(36) H(42) 2.816 .
C(36) H(43) 3.198 1_455
C(36) H(43) 3.464 .
C(36) H(44) 3.321 .
C(36) H(45) 1.967 .
C(36) H(46) 1.967 .
H(1) S(1) 3.275 3_656
H(1) S(1) 3.322 3_756
H(1) O(1) 2.561 3_756
H(1) O(2) 3.488 .
H(1) O(2) 3.057 3_756
H(1) O(3) 2.092 3_656
H(1) O(4) 3.403 4_355
H(1) O(5) 3.487 4_355
H(1) C(23) 1.974 .
H(1) C(24) 3.241 .
H(1) H(2) 1.469 .
H(1) H(3) 1.470 .
H(1) H(7) 3.282 3_756
H(1) H(19) 2.281 .
H(1) H(20) 2.278 .
H(1) H(20) 3.264 3_656
H(1) H(21) 3.526 .
H(1) H(22) 3.436 .
H(1) H(31) 3.463 3_656
H(2) S(1) 3.595 3_756
H(2) S(2) 3.004 4_355
H(2) O(1) 2.625 3_756
H(2) O(2) 3.189 .
H(2) O(2) 3.499 3_756
H(2) O(3) 3.509 3_656
H(2) O(4) 2.104 4_355
H(2) O(5) 3.009 4_355
H(2) C(23) 1.974 .
H(2) C(24) 2.641 .
H(2) H(1) 1.469 .
H(2) H(3) 1.470 .
H(2) H(5) 3.473 3_756
H(2) H(19) 2.289 .
H(2) H(19) 3.473 1_655
H(2) H(20) 2.753 .
H(2) H(20) 3.515 1_655
H(2) H(21) 3.013 .
H(2) H(22) 2.429 .
H(2) H(23) 3.442 1_655
H(3) S(1) 3.156 .
H(3) S(1) 3.558 3_756
H(3) O(1) 3.140 3_756
H(3) O(2) 2.064 .
H(3) O(2) 2.870 3_756
H(3) O(3) 3.301 .
H(3) O(3) 3.334 3_656
H(3) O(4) 3.486 4_355
H(3) C(23) 1.974 .
H(3) C(24) 2.636 .
H(3) H(1) 1.470 .
H(3) H(2) 1.470 .
H(3) H(19) 2.753 .
H(3) H(20) 2.293 .
H(3) H(20) 3.447 1_655
H(3) H(20) 2.877 3_656
H(3) H(21) 2.556 .
H(3) H(22) 2.821 .
H(3) H(23) 3.518 1_655
H(4) S(2) 3.287 2_745
H(4) S(2) 3.436 2_845
H(4) O(1) 3.154 .
H(4) O(4) 2.992 2_845
H(4) O(5) 1.927 2_745
H(4) O(6) 3.035 2_845
H(4) O(6) 3.364 4_354
H(4) C(21) 3.508 2_745
H(4) C(28) 1.972 .
H(4) C(29) 3.232 .
H(4) H(5) 1.470 .
H(4) H(6) 1.470 .
H(4) H(17) 2.821 2_745
H(4) H(19) 2.998 3_656
H(4) H(30) 2.269 .
H(4) H(31) 2.272 .
H(4) H(32) 3.518 .
H(4) H(33) 3.426 .
H(5) S(1) 3.318 .
H(5) S(2) 3.101 2_845
H(5) O(1) 2.093 .
H(5) O(4) 2.782 2_845
H(5) O(5) 3.345 2_745
H(5) O(5) 3.124 2_845
H(5) O(6) 3.159 2_845
H(5) O(6) 3.394 4_354
H(5) C(28) 1.972 .
H(5) C(29) 2.649 .
H(5) H(2) 3.473 3_756
H(5) H(4) 1.470 .
H(5) H(6) 1.470 .
H(5) H(19) 3.445 3_656
H(5) H(30) 2.747 .
H(5) H(31) 2.284 .
H(5) H(32) 3.021 .
H(5) H(33) 2.432 .
H(6) S(2) 3.285 2_845
H(6) S(2) 3.203 4_354
H(6) O(1) 3.555 .
H(6) O(4) 3.440 2_845
H(6) O(5) 3.172 2_745
H(6) O(5) 3.443 2_845
H(6) O(5) 3.532 4_354
H(6) O(6) 2.683 2_845
H(6) O(6) 2.026 4_354
H(6) C(28) 1.972 .
H(6) C(29) 2.645 .
H(6) H(4) 1.470 .
H(6) H(5) 1.470 .
H(6) H(6) 3.460 3_755
H(6) H(17) 3.424 2_745
H(6) H(30) 2.287 .
H(6) H(31) 2.748 .
H(6) H(32) 2.564 .
H(6) H(33) 2.821 .
H(7) S(1) 2.844 .
H(7) O(1) 2.596 .
H(7) O(2) 3.455 .
H(7) O(3) 2.630 1_655
H(7) C(1) 2.037 .
H(7) C(3) 2.021 .
H(7) C(4) 3.267 .
H(7) C(6) 3.226 .
H(7) C(6) 3.513 1_655
H(7) H(1) 3.282 3_756
H(7) H(8) 2.295 .
H(7) H(10) 2.909 1_655
H(7) H(31) 2.910 1_655
H(7) H(33) 2.961 .
H(7) H(35) 3.004 1_655
H(8) C(1) 3.233 .
H(8) C(2) 2.000 .
H(8) C(4) 2.003 .
H(8) C(5) 3.222 .
H(8) C(5) 3.114 1_655
H(8) C(6) 3.003 1_655
H(8) C(7) 2.570 .
H(8) C(8) 3.412 .
H(8) C(30) 3.323 1_655
H(8) C(32) 3.457 1_655
H(8) H(7) 2.295 .
H(8) H(9) 2.902 1_655
H(8) H(10) 2.691 1_655
H(8) H(26) 3.489 1_655
H(8) H(34) 3.406 1_655
H(8) H(35) 2.492 1_655
H(8) H(37) 3.350 .
H(8) H(39) 2.684 1_655
H(9) C(1) 3.258 .
H(9) C(3) 3.480 1_455
H(9) C(3) 3.229 .
H(9) C(4) 2.049 .
H(9) C(6) 2.027 .
H(9) C(7) 2.684 .
H(9) H(8) 2.902 1_455
H(9) H(10) 2.309 .
H(9) H(26) 3.195 .
H(9) H(29) 3.147 1_655
H(9) H(39) 3.475 .
H(9) H(41) 3.030 .
H(9) H(44) 2.971 .
H(10) S(1) 2.837 .
H(10) O(2) 3.454 .
H(10) O(3) 2.638 .
H(10) C(1) 2.002 .
H(10) C(2) 3.087 1_455
H(10) C(2) 3.220 .
H(10) C(3) 2.977 1_455
H(10) C(4) 3.262 .
H(10) C(5) 2.014 .
H(10) C(24) 3.254 .
H(10) C(26) 3.321 .
H(10) H(7) 2.909 1_455
H(10) H(8) 2.691 1_455
H(10) H(9) 2.309 .
H(10) H(21) 2.361 .
H(10) H(22) 3.588 .
H(10) H(25) 3.456 .
H(10) H(26) 2.531 .
H(10) H(29) 3.486 1_655
H(10) H(35) 3.393 .
H(11) C(7) 3.455 .
H(11) C(8) 2.639 .
H(11) C(9) 2.071 .
H(11) C(11) 2.013 .
H(11) C(12) 3.240 .
H(11) C(14) 3.250 .
H(11) C(32) 3.445 1_655
H(11) C(36) 3.368 4_654
H(11) H(12) 2.292 .
H(11) H(38) 3.183 1_655
H(11) H(39) 2.852 1_655
H(11) H(46) 3.259 4_554
H(11) H(47) 2.624 4_654
H(11) H(48) 3.270 4_654
H(12) O(7) 2.627 4_654
H(12) C(9) 3.264 .
H(12) C(9) 3.529 1_655
H(12) C(10) 1.997 .
H(12) C(12) 1.993 .
H(12) C(13) 3.218 .
H(12) C(13) 3.510 1_655
H(12) C(14) 2.939 1_655
H(12) C(15) 2.583 .
H(12) C(16) 3.422 .
H(12) C(33) 3.479 4_654
H(12) C(36) 2.857 4_654
H(12) H(11) 2.292 .
H(12) H(14) 2.622 1_655
H(12) H(42) 3.255 4_654
H(12) H(43) 3.174 4_554
H(12) H(47) 2.297 4_654
H(12) H(48) 3.212 4_654
H(13) C(9) 3.240 .
H(13) C(11) 3.218 .
H(13) C(12) 2.038 .
H(13) C(14) 2.006 .
H(13) C(15) 3.505 1_455
H(13) C(15) 2.646 .
H(13) C(16) 3.314 1_455
H(13) C(16) 3.572 .
H(13) C(18) 3.470 1_455
H(13) C(31) 3.495 4_555
H(13) C(32) 3.172 4_555
H(13) H(14) 2.288 .
H(13) H(15) 2.971 1_455
H(13) H(36) 2.873 4_555
H(13) H(38) 2.735 4_555
H(13) H(40) 2.970 4_555
H(13) H(45) 3.076 1_655
H(13) H(48) 3.336 1_655
H(14) O(8) 2.546 .
H(14) C(7) 3.597 .
H(14) C(8) 2.655 .
H(14) C(9) 2.008 .
H(14) C(10) 3.514 1_455
H(14) C(10) 3.251 .
H(14) C(11) 2.933 1_455
H(14) C(12) 3.497 1_455
H(14) C(12) 3.249 .
H(14) C(13) 2.000 .
H(14) C(34) 3.128 .
H(14) C(35) 3.224 .
H(14) H(12) 2.622 1_455
H(14) H(13) 2.288 .
H(14) H(43) 3.483 .
H(14) H(44) 2.781 .
H(14) H(45) 2.916 .
H(14) H(45) 3.590 1_655
H(14) H(48) 2.932 1_655
H(15) C(12) 3.526 1_655
H(15) C(13) 3.405 1_655
H(15) C(15) 3.518 .
H(15) C(15) 3.239 1_655
H(15) C(16) 2.652 .
H(15) C(16) 3.494 1_655
H(15) C(17) 2.050 .
H(15) C(19) 2.023 .
H(15) C(20) 3.246 .
H(15) C(22) 3.255 .
H(15) H(13) 2.971 1_655
H(15) H(16) 2.323 .
H(15) H(25) 2.945 4_654
H(15) H(28) 2.876 4_754
H(15) H(29) 3.546 4_754
H(15) H(42) 2.910 4_654
H(16) S(2) 2.832 .
H(16) O(4) 2.621 .
H(16) O(6) 3.452 .
H(16) C(16) 3.551 1_655
H(16) C(17) 3.281 .
H(16) C(17) 3.411 1_655
H(16) C(18) 2.027 .
H(16) C(20) 2.030 .
H(16) C(21) 3.255 .
H(16) C(22) 2.919 1_655
H(16) C(25) 3.469 4_754
H(16) C(27) 3.327 4_754
H(16) H(15) 2.323 .
H(16) H(18) 2.620 1_655
H(16) H(22) 2.810 4_654
H(16) H(23) 3.562 4_754
H(16) H(24) 2.680 4_754
H(16) H(25) 3.589 4_654
H(16) H(28) 2.588 4_754
H(16) H(29) 3.336 4_754
H(17) S(2) 3.436 1_455
H(17) S(2) 2.821 .
H(17) O(4) 3.301 1_455
H(17) O(5) 2.623 .
H(17) O(6) 2.541 1_455
H(17) O(6) 3.408 .
H(17) N(2) 3.515 2_755
H(17) C(17) 3.258 .
H(17) C(19) 3.255 .
H(17) C(20) 2.028 .
H(17) C(22) 2.038 .
H(17) C(28) 3.456 4_655
H(17) H(4) 2.821 2_755
H(17) H(6) 3.424 2_755
H(17) H(18) 2.336 .
H(17) H(30) 2.546 4_655
H(17) H(32) 3.584 4_655
H(18) O(6) 3.139 1_455
H(18) C(15) 3.494 .
H(18) C(16) 2.604 .
H(18) C(17) 2.020 .
H(18) C(18) 3.584 1_455
H(18) C(18) 3.261 .
H(18) C(19) 2.903 1_455
H(18) C(20) 3.388 1_455
H(18) C(20) 3.258 .
H(18) C(21) 2.036 .
H(18) C(29) 3.410 4_555
H(18) H(16) 2.620 1_455
H(18) H(17) 2.336 .
H(18) H(32) 2.543 4_555
H(18) H(33) 3.502 4_555
H(18) H(34) 3.201 4_655
H(18) H(36) 3.113 4_555
H(19) S(2) 3.521 4_355
H(19) O(1) 3.280 3_656
H(19) O(3) 3.264 3_656
H(19) O(4) 2.946 4_255
H(19) O(4) 3.496 4_355
H(19) O(5) 2.981 4_355
H(19) N(1) 2.028 .
H(19) C(20) 3.581 4_355
H(19) C(24) 2.044 .
H(19) C(25) 2.619 .
H(19) H(1) 2.281 .
H(19) H(2) 3.473 1_455
H(19) H(2) 2.289 .
H(19) H(3) 2.753 .
H(19) H(4) 2.998 3_656
H(19) H(5) 3.445 3_656
H(19) H(20) 1.585 .
H(19) H(21) 2.831 .
H(19) H(22) 2.400 .
H(19) H(23) 2.791 .
H(19) H(24) 2.476 .
H(20) S(1) 3.268 3_656
H(20) O(1) 3.450 3_656
H(20) O(2) 2.867 1_455
H(20) O(2) 3.107 3_656
H(20) O(3) 3.523 .
H(20) O(3) 3.051 3_656
H(20) N(1) 2.028 .
H(20) N(1) 3.454 3_656
H(20) C(24) 2.044 .
H(20) C(25) 2.746 .
H(20) H(1) 2.278 .
H(20) H(1) 3.264 3_656
H(20) H(2) 3.515 1_455
H(20) H(2) 2.753 .
H(20) H(3) 3.447 1_455
H(20) H(3) 2.293 .
H(20) H(3) 2.877 3_656
H(20) H(19) 1.585 .
H(20) H(21) 2.302 .
H(20) H(22) 2.831 .
H(20) H(23) 2.527 .
H(20) H(24) 3.104 .
H(21) S(1) 3.220 .
H(21) O(2) 2.937 .
H(21) O(3) 2.882 .
H(21) N(1) 2.727 .
H(21) C(1) 3.446 .
H(21) C(6) 3.030 .
H(21) C(23) 2.046 .
H(21) C(25) 2.068 .
H(21) C(26) 2.690 .
H(21) H(1) 3.526 .
H(21) H(2) 3.013 .
H(21) H(3) 2.556 .
H(21) H(10) 2.361 .
H(21) H(19) 2.831 .
H(21) H(20) 2.302 .
H(21) H(22) 1.585 .
H(21) H(23) 2.401 .
H(21) H(23) 3.467 1_655
H(21) H(24) 2.849 .
H(21) H(25) 2.853 .
H(21) H(26) 2.553 .
H(22) S(2) 3.581 4_355
H(22) O(4) 2.997 4_355
H(22) N(1) 2.603 .
H(22) C(18) 3.581 4_355
H(22) C(19) 2.907 4_355
H(22) C(20) 3.169 4_355
H(22) C(23) 2.046 .
H(22) C(25) 2.068 .
H(22) C(26) 2.768 .
H(22) H(1) 3.436 .
H(22) H(2) 2.429 .
H(22) H(3) 2.821 .
H(22) H(10) 3.588 .
H(22) H(16) 2.810 4_355
H(22) H(19) 2.400 .
H(22) H(20) 2.831 .
H(22) H(21) 1.585 .
H(22) H(23) 2.849 .
H(22) H(23) 3.112 1_655
H(22) H(24) 2.339 .
H(22) H(24) 3.547 1_655
H(22) H(25) 2.535 .
H(22) H(26) 3.120 .
H(22) H(29) 3.337 1_655
H(23) O(2) 2.859 1_455
H(23) O(4) 3.499 4_255
H(23) C(1) 3.494 1_455
H(23) C(23) 2.641 .
H(23) C(24) 2.063 .
H(23) C(26) 2.049 .
H(23) C(27) 2.779 .
H(23) H(2) 3.442 1_455
H(23) H(3) 3.518 1_455
H(23) H(16) 3.562 4_255
H(23) H(19) 2.791 .
H(23) H(20) 2.527 .
H(23) H(21) 3.467 1_455
H(23) H(21) 2.401 .
H(23) H(22) 3.112 1_455
H(23) H(22) 2.849 .
H(23) H(24) 1.583 .
H(23) H(25) 2.830 .
H(23) H(26) 2.311 .
H(23) H(28) 3.090 .
H(23) H(29) 2.632 .
H(24) O(4) 2.919 4_255
H(24) C(17) 3.484 4_355
H(24) C(18) 3.526 4_355
H(24) C(19) 3.597 4_255
H(24) C(19) 3.500 4_355
H(24) C(20) 3.428 4_355
H(24) C(21) 3.359 4_355
H(24) C(22) 3.388 4_355
H(24) C(23) 2.720 .
H(24) C(24) 2.063 .
H(24) C(26) 2.049 .
H(24) C(27) 2.686 .
H(24) H(16) 2.680 4_255
H(24) H(19) 2.476 .
H(24) H(20) 3.104 .
H(24) H(21) 2.849 .
H(24) H(22) 3.547 1_455
H(24) H(22) 2.339 .
H(24) H(23) 1.583 .
H(24) H(25) 2.388 .
H(24) H(26) 2.830 .
H(24) H(27) 3.571 .
H(24) H(28) 2.527 .
H(24) H(29) 2.957 .
H(25) C(17) 3.587 4_355
H(25) C(18) 3.045 4_355
H(25) C(19) 3.434 4_355
H(25) C(24) 2.661 .
H(25) C(25) 2.044 .
H(25) C(27) 2.034 .
H(25) C(33) 3.586 .
H(25) H(10) 3.456 .
H(25) H(15) 2.945 4_355
H(25) H(16) 3.589 4_355
H(25) H(21) 2.853 .
H(25) H(22) 2.535 .
H(25) H(23) 2.830 .
H(25) H(24) 2.388 .
H(25) H(26) 1.581 .
H(25) H(27) 2.311 .
H(25) H(28) 2.336 .
H(25) H(29) 2.819 .
H(25) H(29) 2.987 1_655
H(25) H(41) 2.815 .
H(25) H(42) 3.492 .
H(26) C(2) 3.429 1_455
H(26) C(3) 3.184 1_455
H(26) C(4) 3.274 1_455
H(26) C(6) 3.295 .
H(26) C(24) 2.757 .
H(26) C(25) 2.044 .
H(26) C(27) 2.034 .
H(26) H(8) 3.489 1_455
H(26) H(9) 3.195 .
H(26) H(10) 2.531 .
H(26) H(21) 2.553 .
H(26) H(22) 3.120 .
H(26) H(23) 2.311 .
H(26) H(24) 2.830 .
H(26) H(25) 1.581 .
H(26) H(27) 2.316 .
H(26) H(28) 2.819 .
H(26) H(29) 2.330 .
H(26) H(41) 3.323 .
H(27) O(7) 3.195 .
H(27) C(25) 3.357 .
H(27) C(26) 2.039 .
H(27) C(33) 3.409 1_455
H(27) C(33) 3.464 .
H(27) C(34) 3.025 1_455
H(27) H(24) 3.571 .
H(27) H(25) 2.311 .
H(27) H(26) 2.316 .
H(27) H(28) 1.584 .
H(27) H(29) 1.584 .
H(27) H(41) 3.272 1_455
H(27) H(41) 2.872 .
H(27) H(42) 3.181 1_455
H(27) H(43) 2.385 1_455
H(27) H(44) 2.977 1_455
H(28) C(15) 3.235 4_355
H(28) C(16) 2.971 4_355
H(28) C(17) 3.199 4_355
H(28) C(18) 3.420 4_255
H(28) C(19) 3.277 4_255
H(28) C(25) 2.739 .
H(28) C(26) 2.038 .
H(28) H(15) 2.876 4_255
H(28) H(16) 2.588 4_255
H(28) H(23) 3.090 .
H(28) H(24) 2.527 .
H(28) H(25) 2.336 .
H(28) H(26) 2.819 .
H(28) H(27) 1.584 .
H(28) H(29) 1.584 .
H(28) H(42) 3.385 1_455
H(28) H(43) 3.454 1_455
H(29) C(4) 3.587 1_455
H(29) C(5) 3.089 1_455
H(29) C(6) 3.306 1_455
H(29) C(25) 2.745 .
H(29) C(26) 2.038 .
H(29) H(9) 3.147 1_455
H(29) H(10) 3.486 1_455
H(29) H(15) 3.546 4_255
H(29) H(16) 3.336 4_255
H(29) H(22) 3.337 1_455
H(29) H(23) 2.632 .
H(29) H(24) 2.957 .
H(29) H(25) 2.987 1_455
H(29) H(25) 2.819 .
H(29) H(26) 2.330 .
H(29) H(27) 1.584 .
H(29) H(28) 1.584 .
H(29) H(41) 3.105 1_455
H(29) H(42) 3.459 1_455
H(29) H(43) 3.453 1_455
H(29) H(44) 3.568 1_455
H(30) O(5) 2.888 2_745
H(30) O(6) 3.330 4_354
H(30) N(2) 2.022 .
H(30) C(20) 3.464 4_354
H(30) C(21) 2.864 4_354
H(30) C(22) 3.485 4_354
H(30) C(29) 2.016 .
H(30) C(30) 2.745 .
H(30) H(4) 2.269 .
H(30) H(5) 2.747 .
H(30) H(6) 2.287 .
H(30) H(17) 2.546 4_354
H(30) H(31) 1.583 .
H(30) H(32) 2.268 .
H(30) H(33) 2.804 .
H(30) H(34) 2.528 .
H(30) H(35) 3.085 .
H(31) S(1) 3.195 .
H(31) O(1) 2.928 .
H(31) O(3) 2.673 .
H(31) O(5) 3.099 2_745
H(31) N(2) 2.022 .
H(31) C(29) 2.016 .
H(31) C(30) 2.613 .
H(31) H(1) 3.463 3_656
H(31) H(4) 2.272 .
H(31) H(5) 2.284 .
H(31) H(6) 2.748 .
H(31) H(7) 2.910 1_455
H(31) H(30) 1.583 .
H(31) H(32) 2.803 .
H(31) H(33) 2.372 .
H(31) H(34) 2.789 .
H(31) H(35) 2.451 .
H(32) S(2) 3.592 4_354
H(32) O(6) 2.799 4_354
H(32) N(2) 2.725 .
H(32) C(19) 3.464 4_354
H(32) C(20) 3.104 4_354
H(32) C(21) 3.293 4_354
H(32) C(22) 3.421 4_454
H(32) C(28) 2.017 .
H(32) C(30) 2.061 .
H(32) C(31) 2.722 .
H(32) H(4) 3.518 .
H(32) H(5) 3.021 .
H(32) H(6) 2.564 .
H(32) H(17) 3.584 4_354
H(32) H(18) 2.543 4_454
H(32) H(30) 2.268 .
H(32) H(31) 2.803 .
H(32) H(33) 1.583 .
H(32) H(34) 2.382 .
H(32) H(35) 2.837 .
H(32) H(36) 2.532 .
H(32) H(37) 3.002 .
H(33) O(1) 3.016 .
H(33) N(2) 2.596 .
H(33) C(1) 3.309 .
H(33) C(2) 3.058 .
H(33) C(28) 2.017 .
H(33) C(30) 2.061 .
H(33) C(31) 2.778 .
H(33) H(4) 3.426 .
H(33) H(5) 2.432 .
H(33) H(6) 2.821 .
H(33) H(7) 2.961 .
H(33) H(18) 3.502 4_454
H(33) H(30) 2.804 .
H(33) H(31) 2.372 .
H(33) H(32) 1.583 .
H(33) H(34) 2.837 .
H(33) H(35) 2.332 .
H(33) H(36) 3.048 .
H(33) H(37) 2.625 .
H(34) C(17) 3.463 4_354
H(34) C(21) 3.483 4_354
H(34) C(22) 3.131 4_354
H(34) C(28) 2.643 .
H(34) C(29) 2.050 .
H(34) C(31) 1.999 .
H(34) C(32) 2.641 .
H(34) H(8) 3.406 1_455
H(34) H(18) 3.201 4_354
H(34) H(30) 2.528 .
H(34) H(31) 2.789 .
H(34) H(32) 2.382 .
H(34) H(33) 2.837 .
H(34) H(35) 1.579 .
H(34) H(36) 2.315 .
H(34) H(37) 2.793 .
H(34) H(38) 3.520 .
H(34) H(39) 2.928 .
H(34) H(40) 2.481 .
H(35) C(1) 3.279 .
H(35) C(2) 3.473 1_455
H(35) C(3) 3.233 1_455
H(35) C(5) 3.493 .
H(35) C(6) 3.164 .
H(35) C(28) 2.703 .
H(35) C(29) 2.050 .
H(35) C(31) 1.999 .
H(35) C(32) 2.671 .
H(35) H(7) 3.004 1_455
H(35) H(8) 2.492 1_455
H(35) H(10) 3.393 .
H(35) H(30) 3.085 .
H(35) H(31) 2.451 .
H(35) H(32) 2.837 .
H(35) H(33) 2.332 .
H(35) H(34) 1.579 .
H(35) H(36) 2.793 .
H(35) H(37) 2.291 .
H(35) H(38) 3.540 .
H(35) H(39) 2.509 .
H(35) H(40) 2.979 .
H(36) C(15) 3.581 4_454
H(36) C(18) 3.551 4_354
H(36) C(29) 2.719 .
H(36) C(30) 2.007 .
H(36) C(32) 2.045 .
H(36) H(13) 2.873 4_454
H(36) H(18) 3.113 4_454
H(36) H(32) 2.532 .
H(36) H(33) 3.048 .
H(36) H(34) 2.315 .
H(36) H(35) 2.793 .
H(36) H(37) 1.582 .
H(36) H(38) 2.328 .
H(36) H(39) 2.828 .
H(36) H(40) 2.342 .
H(37) C(2) 3.570 .
H(37) C(3) 3.187 .
H(37) C(4) 3.333 .
H(37) C(29) 2.748 .
H(37) C(30) 2.007 .
H(37) C(32) 2.045 .
H(37) H(8) 3.350 .
H(37) H(32) 3.002 .
H(37) H(33) 2.625 .
H(37) H(34) 2.793 .
H(37) H(35) 2.291 .
H(37) H(36) 1.582 .
H(37) H(38) 2.325 .
H(37) H(39) 2.345 .
H(37) H(40) 2.828 .
H(37) H(40) 3.522 1_655
H(38) O(8) 3.534 4_454
H(38) C(13) 3.329 4_454
H(38) C(30) 3.308 .
H(38) C(31) 2.045 .
H(38) C(35) 3.371 4_554
H(38) C(36) 3.078 4_554
H(38) H(11) 3.183 1_455
H(38) H(13) 2.735 4_454
H(38) H(34) 3.520 .
H(38) H(35) 3.540 .
H(38) H(36) 2.328 .
H(38) H(37) 2.325 .
H(38) H(39) 1.584 .
H(38) H(40) 1.584 .
H(38) H(45) 3.184 4_554
H(38) H(46) 3.158 4_454
H(38) H(46) 3.142 4_554
H(38) H(47) 2.943 4_554
H(38) H(48) 2.532 4_554
H(39) C(3) 3.532 1_455
H(39) C(5) 3.534 .
H(39) C(30) 2.694 .
H(39) C(31) 2.046 .
H(39) H(8) 2.684 1_455
H(39) H(9) 3.475 .
H(39) H(11) 2.852 1_455
H(39) H(34) 2.928 .
H(39) H(35) 2.509 .
H(39) H(36) 2.828 .
H(39) H(37) 2.345 .
H(39) H(38) 1.584 .
H(39) H(40) 1.584 .
H(39) H(46) 3.147 4_454
H(40) C(16) 3.578 4_354
H(40) C(30) 2.697 .
H(40) C(31) 2.046 .
H(40) C(35) 3.446 4_454
H(40) H(13) 2.970 4_454
H(40) H(34) 2.481 .
H(40) H(35) 2.979 .
H(40) H(36) 2.342 .
H(40) H(37) 3.522 1_455
H(40) H(37) 2.828 .
H(40) H(38) 1.584 .
H(40) H(39) 1.584 .
H(40) H(45) 3.454 4_454
H(40) H(46) 2.699 4_454
H(41) O(7) 1.781 .
H(41) O(8) 3.081 .
H(41) C(26) 3.378 .
H(41) C(27) 3.532 .
H(41) C(27) 3.552 1_655
H(41) C(34) 1.987 .
H(41) C(35) 3.425 .
H(41) C(36) 2.990 .
H(41) H(9) 3.030 .
H(41) H(25) 2.815 .
H(41) H(26) 3.323 .
H(41) H(27) 2.872 .
H(41) H(27) 3.272 1_655
H(41) H(29) 3.105 1_655
H(41) H(42) 1.573 .
H(41) H(43) 2.511 .
H(41) H(44) 2.087 .
H(41) H(48) 3.474 .
H(42) O(7) 1.781 .
H(42) O(8) 2.902 .
H(42) C(11) 3.486 4_455
H(42) C(12) 3.240 4_455
H(42) C(13) 3.359 4_455
H(42) C(27) 3.535 1_655
H(42) C(34) 1.987 .
H(42) C(35) 3.269 .
H(42) C(36) 2.816 .
H(42) H(12) 3.255 4_355
H(42) H(15) 2.910 4_355
H(42) H(25) 3.492 .
H(42) H(27) 3.181 1_655
H(42) H(28) 3.385 1_655
H(42) H(29) 3.459 1_655
H(42) H(41) 1.573 .
H(42) H(43) 2.081 .
H(42) H(44) 2.677 .
H(42) H(47) 3.072 .
H(43) O(7) 3.039 .
H(43) O(7) 2.722 1_655
H(43) O(8) 1.916 .
H(43) C(11) 3.276 4_455
H(43) C(27) 3.222 1_655
H(43) C(33) 2.008 .
H(43) C(35) 2.968 .
H(43) C(36) 3.464 .
H(43) C(36) 3.198 1_655
H(43) H(12) 3.174 4_455
H(43) H(14) 3.483 .
H(43) H(27) 2.385 1_655
H(43) H(28) 3.454 1_655
H(43) H(29) 3.453 1_655
H(43) H(41) 2.511 .
H(43) H(42) 2.081 .
H(43) H(44) 1.582 .
H(43) H(45) 3.598 .
H(43) H(46) 3.474 .
H(43) H(47) 3.530 1_655
H(43) H(48) 2.764 1_655
H(44) O(7) 2.885 .
H(44) O(8) 1.916 .
H(44) C(5) 3.570 .
H(44) C(7) 3.095 .
H(44) C(8) 3.049 .
H(44) C(14) 3.458 .
H(44) C(33) 2.008 .
H(44) C(35) 2.805 .
H(44) C(36) 3.321 .
H(44) H(9) 2.971 .
H(44) H(14) 2.781 .
H(44) H(27) 2.977 1_655
H(44) H(29) 3.568 1_655
H(44) H(41) 2.087 .
H(44) H(42) 2.677 .
H(44) H(43) 1.582 .
H(44) H(45) 3.030 .
H(44) H(48) 3.530 1_655
H(45) O(7) 2.932 .
H(45) O(8) 1.771 .
H(45) C(9) 3.419 1_455
H(45) C(10) 3.444 1_455
H(45) C(11) 3.104 1_455
H(45) C(12) 2.740 1_455
H(45) C(13) 2.724 1_455
H(45) C(14) 3.076 1_455
H(45) C(15) 3.295 1_455
H(45) C(33) 3.269 .
H(45) C(34) 2.796 .
H(45) C(36) 1.967 .
H(45) H(13) 3.076 1_455
H(45) H(14) 3.590 1_455
H(45) H(14) 2.916 .
H(45) H(38) 3.184 4_455
H(45) H(40) 3.454 4_555
H(45) H(43) 3.598 .
H(45) H(44) 3.030 .
H(45) H(46) 1.574 .
H(45) H(47) 2.650 .
H(45) H(48) 2.052 .
H(46) O(7) 3.100 .
H(46) O(8) 1.771 .
H(46) C(8) 3.569 4_455
H(46) C(10) 3.515 4_455
H(46) C(32) 3.173 4_555
H(46) C(33) 3.425 .
H(46) C(34) 2.983 .
H(46) C(36) 1.967 .
H(46) H(11) 3.259 4_455
H(46) H(38) 3.142 4_455
H(46) H(38) 3.158 4_555
H(46) H(39) 3.147 4_555
H(46) H(40) 2.699 4_555
H(46) H(43) 3.474 .
H(46) H(45) 1.574 .
H(46) H(47) 2.055 .
H(46) H(48) 2.493 .
H(47) O(7) 1.935 .
H(47) O(8) 2.847 .
H(47) C(8) 3.229 4_455
H(47) C(9) 3.222 4_455
H(47) C(10) 3.130 4_355
H(47) C(11) 2.981 4_355
H(47) C(14) 3.543 4_455
H(47) C(33) 2.827 .
H(47) C(34) 3.337 .
H(47) C(35) 1.981 .
H(47) H(11) 2.624 4_355
H(47) H(12) 2.297 4_355
H(47) H(38) 2.943 4_455
H(47) H(42) 3.072 .
H(47) H(43) 3.530 1_455
H(47) H(45) 2.650 .
H(47) H(46) 2.055 .
H(47) H(48) 1.580 .
H(48) O(7) 1.935 .
H(48) O(8) 2.760 1_455
H(48) O(8) 2.993 .
H(48) C(9) 3.595 1_455
H(48) C(13) 3.232 1_455
H(48) C(14) 2.989 1_455
H(48) C(32) 3.461 4_455
H(48) C(33) 2.969 .
H(48) C(34) 3.204 1_455
H(48) C(34) 3.453 .
H(48) C(35) 1.981 .
H(48) H(11) 3.270 4_355
H(48) H(12) 3.212 4_355
H(48) H(13) 3.336 1_455
H(48) H(14) 2.932 1_455
H(48) H(38) 2.532 4_455
H(48) H(41) 3.474 .
H(48) H(43) 2.764 1_455
H(48) H(44) 3.530 1_455
H(48) H(45) 2.052 .
H(48) H(46) 2.493 .
H(48) H(47) 1.580 .

loop_
_geom_torsion_atom_site_label_1
_geom_torsion_atom_site_label_2
_geom_torsion_atom_site_label_3
_geom_torsion_atom_site_label_4
_geom_torsion
O(1) S(1) C(1) C(2) -27.9(7)
O(1) S(1) C(1) C(6) 149.9(6)
O(2) S(1) C(1) C(2) 91.0(6)
O(2) S(1) C(1) C(6) -91.2(7)
O(3) S(1) C(1) C(2) -147.8(6)
O(3) S(1) C(1) C(6) 30.0(7)
O(4) S(2) C(20) C(19) 28.4(7)
O(4) S(2) C(20) C(21) -152.6(6)
O(5) S(2) C(20) C(19) 149.4(6)
O(5) S(2) C(20) C(21) -31.7(7)
O(6) S(2) C(20) C(19) -90.6(7)
O(6) S(2) C(20) C(21) 88.4(7)
C(33) O(7) C(36) C(35) 14.3(17)
C(36) O(7) C(33) C(34) -16(2)
C(34) O(8) C(35) C(36) 18(2)
C(35) O(8) C(34) C(33) -17(2)
S(1) C(1) C(2) C(3) -179.2(6)
S(1) C(1) C(6) C(5) 179.4(6)
C(2) C(1) C(6) C(5) -2.7(11)
C(6) C(1) C(2) C(3) 2.9(11)
C(1) C(2) C(3) C(4) -0.1(10)
C(2) C(3) C(4) C(5) -2.8(12)
C(2) C(3) C(4) C(7) 178.8(8)
C(3) C(4) C(5) C(6) 3.0(11)
C(3) C(4) C(7) C(8) -62(11)
C(5) C(4) C(7) C(8) 120(11)
C(7) C(4) C(5) C(6) -178.7(7)
C(4) C(5) C(6) C(1) -0.3(9)
C(4) C(7) C(8) C(9) 47(20)
C(7) C(8) C(9) C(10) 21(13)
C(7) C(8) C(9) C(14) -162(12)
C(8) C(9) C(10) C(11) -179.6(8)
C(8) C(9) C(14) C(13) -179.4(8)
C(10) C(9) C(14) C(13) -2.3(12)
C(14) C(9) C(10) C(11) 3.1(12)
C(9) C(10) C(11) C(12) -1.9(13)
C(10) C(11) C(12) C(13) -0.2(10)
C(10) C(11) C(12) C(15) 175.6(8)
C(11) C(12) C(13) C(14) 1.1(13)
C(11) C(12) C(15) C(16) 18(14)
C(13) C(12) C(15) C(16) -166(14)
C(15) C(12) C(13) C(14) -174.7(8)
C(12) C(13) C(14) C(9) 0.2(10)
C(12) C(15) C(16) C(17) 47(31)
C(15) C(16) C(17) C(18) -63(21)
C(15) C(16) C(17) C(22) 112(20)
C(16) C(17) C(18) C(19) 175.7(8)
C(16) C(17) C(22) C(21) -175.8(7)
C(18) C(17) C(22) C(21) -0.9(12)
C(22) C(17) C(18) C(19) 0.7(12)
C(17) C(18) C(19) C(20) 0.4(10)
C(18) C(19) C(20) S(2) 177.6(6)
C(18) C(19) C(20) C(21) -1.4(12)
S(2) C(20) C(21) C(22) -177.7(6)
C(19) C(20) C(21) C(22) 1.2(12)
C(20) C(21) C(22) C(17) -0.1(10)
N(1) C(23) C(24) C(25) -171.3(6)
C(23) C(24) C(25) C(26) -174.5(6)
C(24) C(25) C(26) C(27) -173.2(7)
N(2) C(28) C(29) C(30) -170.8(6)
C(28) C(29) C(30) C(31) -175.7(7)
C(29) C(30) C(31) C(32) 177.9(8)
O(7) C(33) C(34) O(8) 16(2)
O(8) C(35) C(36) O(7) -14.9(18)
